data_7029975
loop_
_publ_author_name
'Li, Zhong-Yi'
'Yang, Jing-Si'
'Liu, Rui-Bin'
'Zhang, Jian-Jun'
'Liu, Shu-Qin'
'Ni, Jun'
'Duan, Chun-Ying'

_publ_section_title
;
 Two one-dimensional compounds based on pyramidal {TbCu4} units and
 formate ligand: chair-like [(H2O)2(ClO4)2]2- clusters and slow relaxation
 of magnetization.
;
_journal_issue 43
_journal_name_full 'Dalton transactions (Cambridge, England : 2003)'
_journal_page_first 13264
_journal_page_last 13266
_journal_paper_doi 10.1039/c2dt32147e
_journal_volume 41
_journal_year 2012
_chemical_formula_sum 'C4 H30 Cl5 Cu4 Na2 O43 Tb'
_chemical_formula_weight 1402.59
_chemical_name_systematic
;
?
;
_space_group_IT_number 15
_symmetry_cell_setting monoclinic
_symmetry_space_group_name_Hall '-C 2yc'
_symmetry_space_group_name_H-M 'C 1 2/c 1'
_atom_sites_solution_hydrogens geom
_atom_sites_solution_primary direct
_atom_sites_solution_secondary difmap
_audit_creation_method SHELXL-97
_cell_angle_alpha 90.00
_cell_angle_beta 102.672(4)
_cell_angle_gamma 90.00
_cell_formula_units_Z 4
_cell_length_a 13.117(4)
_cell_length_b 14.410(4)
_cell_length_c 21.239(6)
_cell_measurement_reflns_used 9359
_cell_measurement_temperature 296(2)
_cell_measurement_theta_max 28.204
_cell_measurement_theta_min 2.193
_cell_volume 3917(2)
_computing_cell_refinement 'Bruker SMART'
_computing_data_collection 'Bruker SMART'
_computing_data_reduction 'Bruker SAINT'
_computing_molecular_graphics 'Bruker SHELXTL'
_computing_publication_material 'Bruker SHELXTL'
_computing_structure_refinement 'SHELXL-97 (Sheldrick, 1997)'
_computing_structure_solution 'SHELXS-97 (Sheldrick, 1990)'
_diffrn_ambient_temperature 296(2)
_diffrn_measured_fraction_theta_full 0.997
_diffrn_measured_fraction_theta_max 0.997
_diffrn_measurement_device_type 'CCD area detector'
_diffrn_measurement_method 'phi and omega scans'
_diffrn_radiation_monochromator graphite
_diffrn_radiation_source 'fine-focus sealed tube'
_diffrn_radiation_type MoK\a
_diffrn_radiation_wavelength 0.71073
_diffrn_reflns_av_R_equivalents 0.0179
_diffrn_reflns_av_sigmaI/netI 0.0183
_diffrn_reflns_limit_h_max 12
_diffrn_reflns_limit_h_min -15
_diffrn_reflns_limit_k_max 17
_diffrn_reflns_limit_k_min -15
_diffrn_reflns_limit_l_max 25
_diffrn_reflns_limit_l_min -24
_diffrn_reflns_number 9569
_diffrn_reflns_theta_full 25.00
_diffrn_reflns_theta_max 25.00
_diffrn_reflns_theta_min 1.97
_exptl_absorpt_coefficient_mu 4.412
_exptl_absorpt_correction_T_max 1.0000
_exptl_absorpt_correction_T_min 0.2000
_exptl_absorpt_correction_type multi-scan
_exptl_crystal_colour blue
_exptl_crystal_density_diffrn 2.379
_exptl_crystal_density_method 'not measured'
_exptl_crystal_description block
_exptl_crystal_F_000 2744
_exptl_crystal_size_max 0.2
_exptl_crystal_size_mid 0.18
_exptl_crystal_size_min 0.08
_refine_diff_density_max 1.161
_refine_diff_density_min -0.982
_refine_diff_density_rms 0.136
_refine_ls_extinction_method none
_refine_ls_goodness_of_fit_ref 1.095
_refine_ls_hydrogen_treatment mixed
_refine_ls_matrix_type full
_refine_ls_number_parameters 312
_refine_ls_number_reflns 3450
_refine_ls_number_restraints 17
_refine_ls_restrained_S_all 1.092
_refine_ls_R_factor_all 0.0419
_refine_ls_R_factor_gt 0.0404
_refine_ls_shift/su_max 0.001
_refine_ls_shift/su_mean 0.000
_refine_ls_structure_factor_coef Fsqd
_refine_ls_weighting_details 'calc w=1/[\s^2^(Fo^2^)+(0.0558P)^2^+41.7289P] where P=(Fo^2^+2Fc^2^)/3'
_refine_ls_weighting_scheme calc
_refine_ls_wR_factor_gt 0.1103
_refine_ls_wR_factor_ref 0.1112
_reflns_number_gt 3297
_reflns_number_total 3450
_reflns_threshold_expression >2sigma(I)
_cod_data_source_file c2dt32147e.txt
_cod_data_source_block 1_Z
_cod_depositor_comments
;
The following automatic conversions were performed:

'_symmetry_cell_setting' value 'Monoclinic' changed to 'monoclinic'
according to
/usr/data/users/saulius/automatic-downloads/retrospective/RSC/lib/dictionaries/cif_core.dic
dictionary named 'cif_core.dic' version 2.4.2 from 2011-04-26.

Automatic conversion script
Id: cif_fix_values 2281 2013-09-26 08:29:07Z andrius 
;
_cod_original_sg_symbol_H-M 'C2/c '
_cod_database_code 7029975

loop_
_symmetry_equiv_pos_as_xyz
'x, y, z'
'-x, y, -z+1/2'
'x+1/2, y+1/2, z'
'-x+1/2, y+1/2, -z+1/2'
'-x, -y, -z'
'x, -y, z-1/2'
'-x+1/2, -y+1/2, -z'
'x+1/2, -y+1/2, z-1/2'

loop_
_atom_site_label
_atom_site_type_symbol
_atom_site_fract_x
_atom_site_fract_y
_atom_site_fract_z
_atom_site_U_iso_or_equiv
_atom_site_adp_type
_atom_site_occupancy
_atom_site_symmetry_multiplicity
_atom_site_calc_flag
_atom_site_refinement_flags
_atom_site_disorder_assembly
_atom_site_disorder_group
Tb1 Tb 1.0000 0.55680(2) 0.2500 0.03154(14) Uani 1 2 d S . .
Cu1 Cu 1.05575(6) 0.75096(5) 0.35509(3) 0.03204(19) Uani 1 1 d . . .
Cu2 Cu 0.83260(5) 0.74671(5) 0.26367(3) 0.03117(19) Uani 1 1 d . A .
Cl1 Cl 1.0000 0.95521(15) 0.2500 0.0447(5) Uani 1 2 d S . .
Cl2 Cl 1.10460(15) 0.86118(14) 0.57227(9) 0.0575(5) Uani 1 1 d . A .
Cl3 Cl 1.29814(19) 1.09727(16) 0.45490(11) 0.0678(6) Uani 1 1 d . . .
Na1 Na 1.0942(2) 0.96114(19) 0.43217(14) 0.0510(7) Uani 1 1 d U . .
O1 O 0.8093(3) 0.8220(3) 0.3364(2) 0.0442(10) Uani 1 1 d . . .
O2 O 0.9735(3) 0.8378(3) 0.3956(2) 0.0392(9) Uani 1 1 d . . .
O3 O 0.7436(3) 0.8307(3) 0.2019(2) 0.0385(9) Uani 1 1 d . . .
O4 O 0.8237(3) 0.8350(3) 0.1181(2) 0.0443(10) Uani 1 1 d . . .
O5 O 0.9364(3) 0.6699(3) 0.32025(19) 0.0315(8) Uani 1 1 d D . .
H5A H 0.908(5) 0.648(4) 0.349(2) 0.038 Uiso 1 1 d D . .
O6 O 0.8710(3) 0.6722(3) 0.19514(18) 0.0312(8) Uani 1 1 d D . .
H6A H 0.818(3) 0.649(4) 0.170(3) 0.037 Uiso 1 1 d D . .
O7 O 1.1009(4) 0.6576(4) 0.4474(2) 0.0556(12) Uani 1 1 d D . .
H7A H 1.056(4) 0.638(5) 0.468(4) 0.067 Uiso 1 1 d D . .
H7B H 1.158(3) 0.628(5) 0.460(4) 0.067 Uiso 1 1 d D . .
O8 O 0.6921(4) 0.6535(5) 0.2694(3) 0.0643(15) Uani 1 1 d D . .
H8A H 0.637(4) 0.671(7) 0.243(3) 0.077 Uiso 1 1 d D . .
H8B H 0.682(6) 0.656(7) 0.3071(15) 0.077 Uiso 1 1 d D . .
O9 O 1.0545(5) 0.5017(3) 0.3597(2) 0.0542(12) Uani 1 1 d D . .
H9A H 1.078(6) 0.448(2) 0.371(3) 0.065 Uiso 1 1 d D . .
H9B H 1.061(7) 0.536(4) 0.393(2) 0.065 Uiso 1 1 d D . .
O10 O 0.8307(4) 0.5011(3) 0.2555(3) 0.0532(12) Uani 1 1 d D . .
H10A H 0.810(5) 0.4455(18) 0.253(4) 0.064 Uiso 1 1 d D . .
H10B H 0.781(4) 0.537(4) 0.257(4) 0.064 Uiso 1 1 d D . .
O11 O 1.0000 0.3872(5) 0.2500 0.058(2) Uani 1 2 d S . .
H11A H 1.017(7) 0.364(6) 0.286(4) 0.069 Uiso 1 1 d . . .
O12 O 1.0000 0.8531(4) 0.2500 0.0434(14) Uani 1 2 d S . .
O13 O 1.0775(10) 0.9887(7) 0.3089(6) 0.061(3) Uani 0.50 1 d P . .
O14 O 0.9836(15) 0.9943(8) 0.3019(6) 0.081(4) Uani 0.50 1 d P A .
O15 O 0.8998(9) 0.9777(8) 0.2647(8) 0.078(4) Uani 0.50 1 d P . .
O16 O 1.0318(6) 0.9307(5) 0.5468(3) 0.091(2) Uani 1 1 d . . .
O17 O 1.1689(5) 0.8495(7) 0.5264(3) 0.099(2) Uani 1 1 d . . .
O18 O 1.1687(8) 0.8889(8) 0.6299(3) 0.150(5) Uani 1 1 d . . .
O19 O 1.0581(8) 0.7723(7) 0.5721(6) 0.149(4) Uani 1 1 d . . .
O20 O 1.2660(8) 1.0369(8) 0.4946(5) 0.107(4) Uiso 0.83(2) 1 d PU A .
O21 O 1.1981(15) 1.1083(16) 0.4073(9) 0.178(7) Uiso 0.83(2) 1 d P A 1
O21' O 1.216(3) 1.061(3) 0.3974(18) 0.065(13) Uiso 0.17(2) 1 d P A 2
O22 O 1.3674(12) 1.0638(10) 0.4214(8) 0.190(6) Uiso 1 1 d . A .
O23 O 1.3266(16) 1.1798(15) 0.4747(10) 0.257(8) Uiso 1 1 d . A .
O24 O 1.1013(5) 0.3102(6) 0.3637(3) 0.086(2) Uani 1 1 d D . .
H24A H 1.159(4) 0.319(9) 0.391(3) 0.103 Uiso 1 1 d D . .
H24B H 1.052(5) 0.309(8) 0.384(4) 0.103 Uiso 1 1 d D . .
C1 C 0.8766(5) 0.8510(5) 0.3834(3) 0.0445(15) Uani 1 1 d . A .
H1A H 0.847(6) 0.890(5) 0.412(4) 0.053 Uiso 1 1 d . . .
C2 C 0.7520(5) 0.8553(4) 0.1473(3) 0.0397(14) Uani 1 1 d . . .
H2B H 0.706(6) 0.895(5) 0.129(4) 0.048 Uiso 1 1 d . . .

loop_
_atom_site_aniso_label
_atom_site_aniso_U_11
_atom_site_aniso_U_22
_atom_site_aniso_U_33
_atom_site_aniso_U_23
_atom_site_aniso_U_13
_atom_site_aniso_U_12
Tb1 0.0430(2) 0.0211(2) 0.0331(2) 0.000 0.01398(16) 0.000
Cu1 0.0384(4) 0.0283(4) 0.0327(4) -0.0050(3) 0.0149(3) -0.0023(3)
Cu2 0.0348(4) 0.0280(4) 0.0338(4) -0.0023(3) 0.0142(3) 0.0005(3)
Cl1 0.0422(11) 0.0295(10) 0.0614(14) 0.000 0.0095(10) 0.000
Cl2 0.0592(10) 0.0598(11) 0.0547(10) 0.0160(8) 0.0150(8) 0.0200(9)
Cl3 0.0889(15) 0.0621(12) 0.0620(12) -0.0037(9) 0.0377(11) -0.0231(11)
Na1 0.0533(16) 0.0438(14) 0.0571(16) -0.0123(12) 0.0144(13) -0.0002(12)
O1 0.036(2) 0.051(3) 0.048(3) -0.015(2) 0.0156(19) 0.001(2)
O2 0.038(2) 0.040(2) 0.042(2) -0.0117(18) 0.0144(18) -0.0012(18)
O3 0.038(2) 0.035(2) 0.046(2) 0.0008(18) 0.0155(18) 0.0067(17)
O4 0.046(2) 0.041(2) 0.051(3) 0.013(2) 0.021(2) 0.010(2)
O5 0.038(2) 0.028(2) 0.032(2) 0.0008(16) 0.0148(16) -0.0017(16)
O6 0.039(2) 0.0254(19) 0.031(2) -0.0003(15) 0.0120(16) -0.0016(16)
O7 0.063(3) 0.060(3) 0.045(3) 0.010(2) 0.014(2) 0.005(3)
O8 0.059(3) 0.080(4) 0.058(3) -0.007(3) 0.021(3) -0.030(3)
O9 0.084(4) 0.036(3) 0.044(3) 0.008(2) 0.016(3) 0.009(2)
O10 0.052(3) 0.034(2) 0.079(4) 0.004(2) 0.026(3) -0.011(2)
O11 0.089(6) 0.028(3) 0.055(4) 0.000 0.012(4) 0.000
O12 0.056(4) 0.029(3) 0.047(4) 0.000 0.016(3) 0.000
O13 0.064(7) 0.038(5) 0.071(7) -0.003(5) -0.006(6) -0.010(5)
O14 0.136(14) 0.047(7) 0.062(8) -0.015(6) 0.030(8) 0.014(8)
O15 0.049(6) 0.047(6) 0.142(13) -0.012(7) 0.030(7) 0.009(5)
O16 0.101(5) 0.087(5) 0.073(4) -0.002(3) -0.008(4) 0.051(4)
O17 0.073(4) 0.156(8) 0.074(4) -0.026(5) 0.027(3) 0.002(5)
O18 0.162(8) 0.215(11) 0.052(4) -0.037(5) -0.019(5) 0.126(8)
O19 0.133(8) 0.108(7) 0.216(12) 0.069(8) 0.059(8) -0.015(6)
O24 0.065(4) 0.100(5) 0.097(5) 0.034(4) 0.027(3) 0.022(4)
C1 0.050(4) 0.045(4) 0.044(4) -0.015(3) 0.022(3) -0.003(3)
C2 0.038(3) 0.034(3) 0.048(4) 0.005(3) 0.011(3) 0.007(3)

loop_
_atom_type_symbol
_atom_type_description
_atom_type_scat_dispersion_real
_atom_type_scat_dispersion_imag
_atom_type_scat_source
C C 0.0033 0.0016 'International Tables Vol C Tables 4.2.6.8 and 6.1.1.4'
H H 0.0000 0.0000 'International Tables Vol C Tables 4.2.6.8 and 6.1.1.4'
O O 0.0106 0.0060 'International Tables Vol C Tables 4.2.6.8 and 6.1.1.4'
Na Na 0.0362 0.0249 'International Tables Vol C Tables 4.2.6.8 and 6.1.1.4'
Cl Cl 0.1484 0.1585 'International Tables Vol C Tables 4.2.6.8 and 6.1.1.4'
Cu Cu 0.3201 1.2651 'International Tables Vol C Tables 4.2.6.8 and 6.1.1.4'
Tb Tb -0.1723 4.1537 'International Tables Vol C Tables 4.2.6.8 and 6.1.1.4'

loop_
_geom_angle_atom_site_label_1
_geom_angle_atom_site_label_2
_geom_angle_atom_site_label_3
_geom_angle
_geom_angle_site_symmetry_1
_geom_angle_site_symmetry_3
O10 Tb1 O10 140.7(2) . 2_755
O10 Tb1 O9 85.6(2) . .
O10 Tb1 O9 81.69(19) 2_755 .
O10 Tb1 O9 81.69(19) . 2_755
O10 Tb1 O9 85.6(2) 2_755 2_755
O9 Tb1 O9 141.6(2) . 2_755
O10 Tb1 O11 70.37(12) . .
O10 Tb1 O11 70.37(12) 2_755 .
O9 Tb1 O11 70.82(12) . .
O9 Tb1 O11 70.82(12) 2_755 .
O10 Tb1 O6 138.58(16) . 2_755
O10 Tb1 O6 72.64(15) 2_755 2_755
O9 Tb1 O6 74.90(16) . 2_755
O9 Tb1 O6 134.59(15) 2_755 2_755
O11 Tb1 O6 132.23(9) . 2_755
O10 Tb1 O6 72.64(15) . .
O10 Tb1 O6 138.58(16) 2_755 .
O9 Tb1 O6 134.59(15) . .
O9 Tb1 O6 74.90(16) 2_755 .
O11 Tb1 O6 132.23(9) . .
O6 Tb1 O6 95.54(18) 2_755 .
O10 Tb1 O5 75.61(16) . .
O10 Tb1 O5 133.71(16) 2_755 .
O9 Tb1 O5 72.70(15) . .
O9 Tb1 O5 136.89(17) 2_755 .
O11 Tb1 O5 131.20(9) . .
O6 Tb1 O5 63.87(13) 2_755 .
O6 Tb1 O5 63.58(13) . .
O10 Tb1 O5 133.71(16) . 2_755
O10 Tb1 O5 75.61(16) 2_755 2_755
O9 Tb1 O5 136.89(17) . 2_755
O9 Tb1 O5 72.70(15) 2_755 2_755
O11 Tb1 O5 131.20(9) . 2_755
O6 Tb1 O5 63.58(13) 2_755 2_755
O6 Tb1 O5 63.87(13) . 2_755
O5 Tb1 O5 97.60(18) . 2_755
O6 Cu1 O5 84.00(17) 2_755 .
O6 Cu1 O2 172.89(17) 2_755 .
O5 Cu1 O2 94.28(17) . .
O6 Cu1 O4 93.17(18) 2_755 2_755
O5 Cu1 O4 174.78(18) . 2_755
O2 Cu1 O4 88.00(18) . 2_755
O6 Cu1 O7 93.39(18) 2_755 .
O5 Cu1 O7 90.49(18) . .
O2 Cu1 O7 93.52(19) . .
O4 Cu1 O7 94.1(2) 2_755 .
O6 Cu1 Na1 137.51(13) 2_755 .
O5 Cu1 Na1 136.67(13) . .
O2 Cu1 Na1 42.87(13) . .
O4 Cu1 Na1 45.19(14) 2_755 .
O7 Cu1 Na1 97.11(15) . .
O5 Cu2 O6 83.60(16) . .
O5 Cu2 O1 92.08(18) . .
O6 Cu2 O1 174.18(18) . .
O5 Cu2 O3 172.27(17) . .
O6 Cu2 O3 93.06(17) . .
O1 Cu2 O3 90.75(19) . .
O5 Cu2 O8 95.5(2) . .
O6 Cu2 O8 93.35(19) . .
O1 Cu2 O8 90.9(2) . .
O3 Cu2 O8 91.7(2) . .
O14 Cl1 O14 128.5(12) . 2_755
O14 Cl1 O15 52.7(9) . .
O14 Cl1 O15 114.3(9) 2_755 .
O14 Cl1 O15 114.3(9) . 2_755
O14 Cl1 O15 52.7(9) 2_755 2_755
O15 Cl1 O15 154.2(10) . 2_755
O14 Cl1 O12 115.7(6) . .
O14 Cl1 O12 115.7(6) 2_755 .
O15 Cl1 O12 102.9(5) . .
O15 Cl1 O12 102.9(5) 2_755 .
O14 Cl1 O13 50.4(9) . .
O14 Cl1 O13 111.0(8) 2_755 .
O15 Cl1 O13 103.1(8) . .
O15 Cl1 O13 68.3(8) 2_755 .
O12 Cl1 O13 108.6(4) . .
O14 Cl1 O13 111.0(8) . 2_755
O14 Cl1 O13 50.4(9) 2_755 2_755
O15 Cl1 O13 68.3(8) . 2_755
O15 Cl1 O13 103.1(8) 2_755 2_755
O12 Cl1 O13 108.6(4) . 2_755
O13 Cl1 O13 142.7(8) . 2_755
O18 Cl2 O16 111.3(5) . .
O18 Cl2 O19 116.2(8) . .
O16 Cl2 O19 112.7(6) . .
O18 Cl2 O17 107.5(5) . .
O16 Cl2 O17 105.9(5) . .
O19 Cl2 O17 102.1(7) . .
O18 Cl2 Na1 124.9(6) . .
O16 Cl2 Na1 56.6(3) . .
O19 Cl2 Na1 117.5(5) . .
O17 Cl2 Na1 49.3(4) . .
O23 Cl3 O20 120.1(10) . .
O23 Cl3 O22 108.6(11) . .
O20 Cl3 O22 115.9(8) . .
O23 Cl3 O21 105.9(13) . .
O20 Cl3 O21 98.4(9) . .
O22 Cl3 O21 106.0(11) . .
O23 Cl3 O21' 132.8(18) . .
O20 Cl3 O21' 90.9(15) . .
O22 Cl3 O21' 83.9(17) . .
O21 Cl3 O21' 29.5(15) . .
O23 Cl3 Na1 140.5(9) . .
O20 Cl3 Na1 49.0(5) . .
O22 Cl3 Na1 109.2(7) . .
O21 Cl3 Na1 52.3(8) . .
O21' Cl3 Na1 42.9(14) . .
O21' Na1 O16 101.8(11) . 5_776
O21' Na1 O2 142.0(10) . .
O16 Na1 O2 96.3(2) 5_776 .
O21' Na1 O4 85.6(11) . 2_755
O16 Na1 O4 161.3(2) 5_776 2_755
O2 Na1 O4 68.50(15) . 2_755
O21' Na1 O17 116.6(9) . .
O16 Na1 O17 115.0(3) 5_776 .
O2 Na1 O17 84.3(2) . .
O4 Na1 O17 75.5(2) 2_755 .
O21' Na1 O20 48.5(9) . .
O16 Na1 O20 100.9(3) 5_776 .
O2 Na1 O20 156.6(3) . .
O4 Na1 O20 96.8(3) 2_755 .
O17 Na1 O20 74.2(3) . .
O21' Na1 O13 60.8(9) . .
O16 Na1 O13 100.3(3) 5_776 .
O2 Na1 O13 83.3(3) . .
O4 Na1 O13 68.1(3) 2_755 .
O17 Na1 O13 143.6(3) . .
O20 Na1 O13 108.8(4) . .
O21' Na1 O21 16.7(10) . .
O16 Na1 O21 85.5(6) 5_776 .
O2 Na1 O21 150.0(4) . .
O4 Na1 O21 102.2(5) 2_755 .
O17 Na1 O21 122.1(5) . .
O20 Na1 O21 48.3(5) . .
O13 Na1 O21 67.0(5) . .
O21' Na1 O16 135.7(10) . .
O16 Na1 O16 65.7(3) 5_776 .
O2 Na1 O16 82.3(2) . .
O4 Na1 O16 120.3(2) 2_755 .
O17 Na1 O16 49.9(2) . .
O20 Na1 O16 90.5(3) . .
O13 Na1 O16 158.5(3) . .
O21 Na1 O16 124.7(5) . .
O21' Na1 O14 80.4(10) . .
O16 Na1 O14 81.2(3) 5_776 .
O2 Na1 O14 69.6(3) . .
O4 Na1 O14 83.2(3) 2_755 .
O17 Na1 O14 151.1(3) . .
O20 Na1 O14 128.5(4) . .
O13 Na1 O14 25.0(4) . .
O21 Na1 O14 81.2(5) . .
O16 Na1 O14 133.6(4) . .
O21' Na1 Cl3 25.9(9) . .
O16 Na1 Cl3 99.1(2) 5_776 .
O2 Na1 Cl3 162.91(15) . .
O4 Na1 Cl3 94.91(14) 2_755 .
O17 Na1 Cl3 95.8(2) . .
O20 Na1 Cl3 23.0(2) . .
O13 Na1 Cl3 86.7(3) . .
O21 Na1 Cl3 26.4(4) . .
O16 Na1 Cl3 110.85(19) . .
O14 Na1 Cl3 105.5(4) . .
O21' Na1 Cl2 130.4(9) . .
O16 Na1 Cl2 90.6(2) 5_776 .
O2 Na1 Cl2 82.02(14) . .
O4 Na1 Cl2 97.67(15) 2_755 .
O17 Na1 Cl2 24.80(15) . .
O20 Na1 Cl2 82.1(3) . .
O13 Na1 Cl2 162.6(2) . .
O21 Na1 Cl2 127.9(4) . .
O16 Na1 Cl2 25.10(13) . .
O14 Na1 Cl2 149.2(4) . .
Cl3 Na1 Cl2 105.07(10) . .
C1 O1 Cu2 127.4(4) . .
C1 O2 Cu1 129.3(4) . .
C1 O2 Na1 121.5(4) . .
Cu1 O2 Na1 103.10(18) . .
C2 O3 Cu2 129.6(4) . .
C2 O4 Cu1 129.2(4) . 2_755
C2 O4 Na1 118.8(4) . 2_755
Cu1 O4 Na1 100.30(19) 2_755 2_755
Cu2 O5 Cu1 106.63(18) . .
Cu2 O5 Tb1 106.51(16) . .
Cu1 O5 Tb1 105.82(16) . .
Cu2 O5 H5A 107(5) . .
Cu1 O5 H5A 113(5) . .
Tb1 O5 H5A 117(5) . .
Cu1 O6 Cu2 108.97(18) 2_755 .
Cu1 O6 Tb1 106.31(17) 2_755 .
Cu2 O6 Tb1 106.20(16) . .
Cu1 O6 H6A 109(5) 2_755 .
Cu2 O6 H6A 111(5) . .
Tb1 O6 H6A 114(5) . .
Cu1 O7 H7A 123(5) . .
Cu1 O7 H7B 127(5) . .
H7A O7 H7B 109(3) . .
Cu2 O8 H8A 111(7) . .
Cu2 O8 H8B 109(6) . .
H8A O8 H8B 109(3) . .
Tb1 O9 H9A 126(5) . .
Tb1 O9 H9B 124(5) . .
H9A O9 H9B 109(3) . .
Tb1 O10 H10A 127(5) . .
Tb1 O10 H10B 123(5) . .
H10A O10 H10B 110(3) . .
Tb1 O11 H11A 114(7) . .
O14 O13 Cl1 55.7(7) . .
O14 O13 O15 106.1(10) . 2_755
Cl1 O13 O15 54.3(6) . 2_755
O14 O13 Na1 89.6(10) . .
Cl1 O13 Na1 132.6(7) . .
O15 O13 Na1 159.5(8) 2_755 .
O13 O14 O15 144.0(13) . .
O13 O14 Cl1 73.8(10) . .
O15 O14 Cl1 70.1(9) . .
O13 O14 Na1 65.4(9) . .
O15 O14 Na1 141.3(12) . .
Cl1 O14 Na1 127.2(9) . .
O14 O15 Cl1 57.2(7) . .
O14 O15 O13 105.5(11) . 2_755
Cl1 O15 O13 57.4(6) . 2_755
Cl2 O16 Na1 146.4(5) . 5_776
Cl2 O16 Na1 98.3(4) . .
Na1 O16 Na1 114.3(3) 5_776 .
Cl2 O17 Na1 105.9(4) . .
Cl3 O20 Na1 108.0(6) . .
Cl3 O21 Na1 101.3(10) . .
Cl3 O21' Na1 111.2(19) . .
H24A O24 H24B 109(4) . .
O1 C1 O2 128.3(6) . .
O1 C1 H1A 112(4) . .
O2 C1 H1A 119(4) . .
O3 C2 O4 128.2(6) . .
O3 C2 H2B 114(5) . .
O4 C2 H2B 117(5) . .

loop_
_geom_bond_atom_site_label_1
_geom_bond_atom_site_label_2
_geom_bond_distance
_geom_bond_site_symmetry_2
Tb1 O10 2.388(5) .
Tb1 O10 2.388(5) 2_755
Tb1 O9 2.417(5) .
Tb1 O9 2.417(5) 2_755
Tb1 O11 2.444(7) .
Tb1 O6 2.474(4) 2_755
Tb1 O6 2.474(4) .
Tb1 O5 2.475(4) .
Tb1 O5 2.475(4) 2_755
Cu1 O6 1.949(4) 2_755
Cu1 O5 1.963(4) .
Cu1 O2 1.969(4) .
Cu1 O4 1.974(4) 2_755
Cu1 O7 2.345(5) .
Cu1 Na1 3.427(3) .
Cu2 O5 1.950(4) .
Cu2 O6 1.961(4) .
Cu2 O1 1.966(4) .
Cu2 O3 1.969(4) .
Cu2 O8 2.304(5) .
Cl1 O14 1.298(11) .
Cl1 O14 1.298(11) 2_755
Cl1 O15 1.453(11) .
Cl1 O15 1.453(11) 2_755
Cl1 O12 1.472(6) .
Cl1 O13 1.508(11) .
Cl1 O13 1.508(10) 2_755
Cl2 O18 1.383(8) .
Cl2 O16 1.407(6) .
Cl2 O19 1.418(10) .
Cl2 O17 1.431(7) .
Cl2 Na1 3.282(4) .
Cl3 O23 1.29(2) .
Cl3 O20 1.343(11) .
Cl3 O22 1.359(16) .
Cl3 O21 1.479(18) .
Cl3 O21' 1.53(4) .
Cl3 Na1 3.266(4) .
Na1 O21' 2.38(4) .
Na1 O16 2.385(7) 5_776
Na1 O2 2.394(5) .
Na1 O4 2.471(5) 2_755
Na1 O17 2.588(9) .
Na1 O20 2.591(11) .
Na1 O13 2.609(12) .
Na1 O21 2.64(2) .
Na1 O16 2.769(9) .
Na1 O14 2.868(15) .
O1 C1 1.250(8) .
O2 C1 1.255(8) .
O3 C2 1.240(8) .
O4 C2 1.270(8) .
O4 Cu1 1.974(4) 2_755
O4 Na1 2.471(5) 2_755
O5 H5A 0.84(2) .
O6 Cu1 1.949(4) 2_755
O6 H6A 0.85(2) .
O7 H7A 0.85(2) .
O7 H7B 0.85(2) .
O8 H8A 0.85(2) .
O8 H8B 0.84(2) .
O9 H9A 0.85(2) .
O9 H9B 0.85(2) .
O10 H10A 0.84(2) .
O10 H10B 0.84(2) .
O11 H11A 0.81(8) .
O13 O14 1.211(19) .
O13 O15 1.66(2) 2_755
O14 O15 1.228(19) .
O15 O13 1.66(2) 2_755
O16 Na1 2.385(7) 5_776
O24 H24A 0.85(2) .
O24 H24B 0.85(2) .
C1 H1A 0.97(8) .
C2 H2B 0.86(8) .

loop_
_geom_hbond_atom_site_label_D
_geom_hbond_atom_site_label_H
_geom_hbond_atom_site_label_A
_geom_hbond_distance_DH
_geom_hbond_distance_HA
_geom_hbond_distance_DA
_geom_hbond_angle_DHA
_geom_hbond_site_symmetry_A
O5 H5A O22 0.84(2) 2.12(3) 2.938(16) 164(6) 3_445
O6 H6A O18 0.85(2) 2.03(3) 2.851(9) 163(6) 8_465
O7 H7B O17 0.85(2) 2.25(5) 2.949(9) 139(7) 7_766
O8 H8B O21 0.84(2) 2.20(4) 2.98(2) 155(8) 3_445
O9 H9A O24 0.85(2) 2.02(3) 2.825(10) 157(7) .
O9 H9B O7 0.85(2) 2.11(4) 2.896(8) 155(7) .
O10 H10A O3 0.84(2) 2.12(5) 2.861(6) 147(8) 4_645
O10 H10B O8 0.84(2) 2.09(3) 2.906(8) 163(7) .
O10 H10B O15 0.84(2) 2.46(6) 2.979(12) 121(5) 4_645
O11 H11A O24 0.81(8) 1.95(8) 2.725(7) 161(9) .
O24 H24A O1 0.85(2) 2.50(8) 2.916(8) 112(7) 3_545
O24 H24B O19 0.85(2) 2.22(7) 2.982(12) 150(11) 5_766
